data_2105160
loop_
_publ_author_name
'Tutughamiarso, Maya'
'Wagner, Guido'
'Egert, Ernst'

_publ_section_title
;
 Cocrystals of 5-fluorocytosine. I. Coformers with fixed hydrogen-bonding
 sites
;
_journal_issue 4
_journal_name_full 'Acta Crystallographica Section B'
_journal_page_first 431
_journal_page_last 443
_journal_paper_doi 10.1107/S010876811202561X
_journal_volume 68
_journal_year 2012
_chemical_formula_moiety 'C4 H4 F N3 O, C4 H6 N4 O, H2 O'
_chemical_formula_sum 'C8 H12 F N7 O3'
_chemical_formula_weight 273.25
_chemical_name_systematic ?
_space_group_IT_number 2
_symmetry_cell_setting triclinic
_symmetry_space_group_name_Hall '-P 1'
_symmetry_space_group_name_H-M 'P -1'
_atom_sites_solution_hydrogens geom
_atom_sites_solution_primary direct
_atom_sites_solution_secondary difmap
_audit_creation_method SHELXL-97
_cell_angle_alpha 61.797(11)
_cell_angle_beta 64.500(11)
_cell_angle_gamma 67.138(11)
_cell_formula_units_Z 2
_cell_length_a 8.3280(12)
_cell_length_b 9.3484(14)
_cell_length_c 9.4779(15)
_cell_measurement_reflns_used 4119
_cell_measurement_temperature 173(2)
_cell_measurement_theta_max 25.83
_cell_measurement_theta_min 4.19
_cell_volume 570.83(17)
_computing_cell_refinement 'X-Area (Stoe & Cie, 2001)'
_computing_data_collection 'X-Area (Stoe & Cie, 2001)'
_computing_data_reduction 'X-Area (Stoe & Cie, 2001)'
_computing_molecular_graphics 'Mercury (Macrae et al., 2008) and XP (Sheldrick, 2008);'
_computing_structure_refinement 'SHELXL97 (Sheldrick, 2008)'
_computing_structure_solution 'SHELXS97 (Sheldrick, 2008)'
_diffrn_ambient_temperature 173(2)
_diffrn_measured_fraction_theta_full 0.993
_diffrn_measured_fraction_theta_max 0.985
_diffrn_measurement_device_type 'STOE IPDS II two-circle-diffractometer'
_diffrn_measurement_method \w
_diffrn_radiation_monochromator graphite
_diffrn_radiation_source 'fine-focus sealed tube'
_diffrn_radiation_type MoK\a
_diffrn_radiation_wavelength 0.71073
_diffrn_reflns_av_R_equivalents 0.0932
_diffrn_reflns_av_sigmaI/netI 0.0638
_diffrn_reflns_limit_h_max 10
_diffrn_reflns_limit_h_min -10
_diffrn_reflns_limit_k_max 11
_diffrn_reflns_limit_k_min -11
_diffrn_reflns_limit_l_max 11
_diffrn_reflns_limit_l_min -11
_diffrn_reflns_number 6264
_diffrn_reflns_theta_full 25.00
_diffrn_reflns_theta_max 25.64
_diffrn_reflns_theta_min 4.19
_diffrn_standards_number 0
_exptl_absorpt_coefficient_mu 0.135
_exptl_absorpt_correction_type none
_exptl_crystal_colour colourless
_exptl_crystal_density_diffrn 1.590
_exptl_crystal_density_method 'not measured'
_exptl_crystal_description block
_exptl_crystal_F_000 284
_exptl_crystal_size_max 0.30
_exptl_crystal_size_mid 0.30
_exptl_crystal_size_min 0.15
_refine_diff_density_max 0.290
_refine_diff_density_min -0.280
_refine_ls_extinction_method none
_refine_ls_goodness_of_fit_ref 0.964
_refine_ls_hydrogen_treatment mixed
_refine_ls_matrix_type full
_refine_ls_number_parameters 212
_refine_ls_number_reflns 2124
_refine_ls_number_restraints 0
_refine_ls_restrained_S_all 0.964
_refine_ls_R_factor_all 0.0619
_refine_ls_R_factor_gt 0.0469
_refine_ls_shift/su_max 0.000
_refine_ls_shift/su_mean 0.000
_refine_ls_structure_factor_coef Fsqd
_refine_ls_weighting_details 'calc w=1/[\s^2^(Fo^2^)+(0.0752P)^2^+0.0000P] where P=(Fo^2^+2Fc^2^)/3'
_refine_ls_weighting_scheme calc
_refine_ls_wR_factor_gt 0.1134
_refine_ls_wR_factor_ref 0.1218
_reflns_number_gt 1615
_reflns_number_total 2124
_reflns_threshold_expression I>2\s(I)
_cod_data_source_file gp5052.cif
_cod_data_source_block Va
_cod_depositor_comments
;
The following automatic conversions were performed:

'_symmetry_cell_setting' value 'Triclinic' changed to 'triclinic'
according to /home/saulius/struct/CIF-dictionaries/cif_core.dic
dictionary named 'cif_core.dic' version 2.4.2 from 2011-04-26.

Automatic conversion script
Id: cif_fix_values 1891 2012-01-12 08:04:46Z andrius 
;
_cod_original_cell_volume 570.83(15)
_cod_database_code 2105160

loop_
_symmetry_equiv_pos_as_xyz
'x, y, z'
'-x, -y, -z'

loop_
_atom_site_type_symbol
_atom_site_label
_atom_site_fract_x
_atom_site_fract_y
_atom_site_fract_z
_atom_site_U_iso_or_equiv
_atom_site_adp_type
_atom_site_calc_flag
_atom_site_refinement_flags
_atom_site_occupancy
_atom_site_symmetry_multiplicity
N N1 0.4542(2) 0.49058(18) 0.21825(19) 0.0214(3) Uani d . 1 1
C C2 0.5311(2) 0.3707(2) 0.3352(2) 0.0191(4) Uani d . 1 1
N N3 0.6523(2) 0.39393(18) 0.38002(19) 0.0186(3) Uani d . 1 1
H H3 0.710(3) 0.313(3) 0.449(3) 0.024(5) Uiso d . 1 1
C C4 0.7017(2) 0.5455(2) 0.3086(2) 0.0179(4) Uani d . 1 1
C C5 0.6179(2) 0.6743(2) 0.1893(2) 0.0209(4) Uani d . 1 1
H H5 0.6407 0.7825 0.1394 0.025 Uiso calc R 1 1
C C6 0.5003(2) 0.6412(2) 0.1446(2) 0.0211(4) Uani d . 1 1
N N21 0.4939(2) 0.2205(2) 0.4120(2) 0.0254(4) Uani d . 1 1
H H21A 0.418(3) 0.205(3) 0.379(3) 0.030(6) Uiso d . 1 1
H H21B 0.543(3) 0.148(3) 0.485(3) 0.018(5) Uiso d . 1 1
O O41 0.81837(17) 0.55197(15) 0.35703(16) 0.0230(3) Uani d . 1 1
N N61 0.4195(2) 0.7584(2) 0.0255(2) 0.0302(4) Uani d . 1 1
H H61A 0.359(4) 0.726(3) -0.009(3) 0.046(7) Uiso d . 1 1
H H61B 0.462(4) 0.845(4) -0.044(4) 0.050(7) Uiso d . 1 1
N N1' 0.8816(2) -0.17077(18) 0.79064(19) 0.0226(4) Uani d . 1 1
H H1' 0.863(3) -0.267(3) 0.817(3) 0.035(6) Uiso d . 1 1
C C2' 0.7879(2) -0.0327(2) 0.6881(2) 0.0203(4) Uani d . 1 1
N N3' 0.8326(2) 0.11684(17) 0.62066(19) 0.0196(3) Uani d . 1 1
C C4' 0.9599(2) 0.1308(2) 0.6617(2) 0.0188(4) Uani d . 1 1
C C5' 1.0513(2) -0.0124(2) 0.7734(2) 0.0231(4) Uani d . 1 1
C C6' 1.0130(2) -0.1612(2) 0.8345(2) 0.0231(4) Uani d . 1 1
H H6' 1.0751 -0.2574 0.9063 0.028 Uiso calc R 1 1
O O21' 0.66311(18) -0.04823(15) 0.65977(18) 0.0294(4) Uani d . 1 1
N N41' 0.9996(2) 0.2786(2) 0.5969(2) 0.0252(4) Uani d . 1 1
H H41C 0.932(3) 0.361(3) 0.531(3) 0.040(7) Uiso d . 1 1
H H41D 1.087(4) 0.288(3) 0.624(3) 0.041(6) Uiso d . 1 1
F F51' 1.17736(16) 0.00835(15) 0.81322(16) 0.0366(3) Uani d . 1 1
O O1W 0.16623(19) 0.49137(15) 0.12840(17) 0.0240(3) Uani d . 1 1
H H1WA 0.064(4) 0.517(3) 0.202(3) 0.038(6) Uiso d . 1 1
H H1WB 0.252(4) 0.489(3) 0.163(3) 0.033(6) Uiso d . 1 1

loop_
_atom_site_aniso_label
_atom_site_aniso_U_11
_atom_site_aniso_U_22
_atom_site_aniso_U_33
_atom_site_aniso_U_12
_atom_site_aniso_U_13
_atom_site_aniso_U_23
N1 0.0196(7) 0.0248(8) 0.0226(8) -0.0078(6) -0.0099(6) -0.0055(6)
C2 0.0153(8) 0.0225(9) 0.0209(9) -0.0031(6) -0.0057(7) -0.0098(7)
N3 0.0180(7) 0.0168(8) 0.0230(8) -0.0038(6) -0.0114(7) -0.0046(6)
C4 0.0154(8) 0.0200(9) 0.0210(9) -0.0045(6) -0.0046(7) -0.0101(7)
C5 0.0206(9) 0.0191(9) 0.0216(9) -0.0073(7) -0.0061(7) -0.0046(7)
C6 0.0183(9) 0.0233(9) 0.0186(9) -0.0034(7) -0.0056(7) -0.0066(7)
N21 0.0287(9) 0.0203(8) 0.0341(9) -0.0083(7) -0.0201(8) -0.0037(7)
O41 0.0239(7) 0.0219(7) 0.0299(7) -0.0076(5) -0.0137(6) -0.0079(6)
N61 0.0327(9) 0.0290(9) 0.0278(9) -0.0109(7) -0.0193(8) 0.0024(7)
N1' 0.0253(8) 0.0164(8) 0.0263(8) -0.0083(6) -0.0118(7) -0.0018(7)
C2' 0.0204(9) 0.0188(9) 0.0225(9) -0.0065(7) -0.0080(7) -0.0052(7)
N3' 0.0207(8) 0.0171(7) 0.0233(8) -0.0057(6) -0.0108(6) -0.0044(6)
C4' 0.0178(8) 0.0200(8) 0.0218(9) -0.0047(6) -0.0073(7) -0.0088(7)
C5' 0.0217(9) 0.0250(9) 0.0275(10) -0.0052(7) -0.0133(8) -0.0085(8)
C6' 0.0229(9) 0.0201(9) 0.0233(9) -0.0027(7) -0.0122(8) -0.0029(7)
O21' 0.0325(7) 0.0212(7) 0.0421(8) -0.0118(5) -0.0233(7) -0.0025(6)
N41' 0.0291(9) 0.0202(8) 0.0341(9) -0.0083(7) -0.0196(8) -0.0049(7)
F51' 0.0408(7) 0.0318(6) 0.0506(8) -0.0099(5) -0.0355(6) -0.0049(5)
O1W 0.0204(7) 0.0247(7) 0.0278(7) -0.0065(5) -0.0098(6) -0.0072(6)

loop_
_atom_type_symbol
_atom_type_description
_atom_type_scat_dispersion_real
_atom_type_scat_dispersion_imag
_atom_type_scat_source
C C 0.0033 0.0016 'International Tables Vol C Tables 4.2.6.8 and 6.1.1.4'
H H 0.0000 0.0000 'International Tables Vol C Tables 4.2.6.8 and 6.1.1.4'
F F 0.0171 0.0103 'International Tables Vol C Tables 4.2.6.8 and 6.1.1.4'
N N 0.0061 0.0033 'International Tables Vol C Tables 4.2.6.8 and 6.1.1.4'
O O 0.0106 0.0060 'International Tables Vol C Tables 4.2.6.8 and 6.1.1.4'

loop_
_geom_angle_atom_site_label_1
_geom_angle_atom_site_label_2
_geom_angle_atom_site_label_3
_geom_angle
C2 N1 C6 116.85(15)
N21 C2 N1 120.43(16)
N21 C2 N3 117.18(16)
N1 C2 N3 122.38(15)
C2 N3 C4 122.42(15)
C2 N3 H3 122.4(14)
C4 N3 H3 115.0(14)
O41 C4 N3 117.09(15)
O41 C4 C5 126.95(15)
N3 C4 C5 115.96(15)
C6 C5 C4 118.91(15)
C6 C5 H5 120.5
C4 C5 H5 120.5
N61 C6 N1 114.50(16)
N61 C6 C5 122.10(16)
N1 C6 C5 123.39(16)
C2 N21 H21A 116.8(14)
C2 N21 H21B 118.8(13)
H21A N21 H21B 124(2)
C6 N61 H61A 118.2(16)
C6 N61 H61B 119.6(18)
H61A N61 H61B 117(2)
C6' N1' C2' 122.12(14)
C6' N1' H1' 121.1(16)
C2' N1' H1' 116.4(16)
O21' C2' N3' 121.64(15)
O21' C2' N1' 118.93(15)
N3' C2' N1' 119.43(15)
C4' N3' C2' 119.89(14)
N41' C4' N3' 119.04(16)
N41' C4' C5' 120.99(16)
N3' C4' C5' 119.96(15)
C6' C5' F51' 121.86(16)
C6' C5' C4' 120.31(16)
F51' C5' C4' 117.82(15)
C5' C6' N1' 118.18(16)
C5' C6' H6' 120.9
N1' C6' H6' 120.9
C4' N41' H41C 114.3(15)
C4' N41' H41D 119.3(15)
H41C N41' H41D 126(2)
H1WA O1W H1WB 104(2)

loop_
_geom_bond_atom_site_label_1
_geom_bond_atom_site_label_2
_geom_bond_distance
N1 C2 1.332(2)
N1 C6 1.370(2)
C2 N21 1.332(2)
C2 N3 1.368(2)
N3 C4 1.394(2)
N3 H3 0.87(2)
C4 O41 1.270(2)
C4 C5 1.398(3)
C5 C6 1.397(2)
C5 H5 0.9500
C6 N61 1.356(2)
N21 H21A 0.90(2)
N21 H21B 0.83(2)
N61 H61A 0.90(3)
N61 H61B 0.86(3)
N1' C6' 1.372(2)
N1' C2' 1.380(2)
N1' H1' 0.87(3)
C2' O21' 1.252(2)
C2' N3' 1.363(2)
N3' C4' 1.342(2)
C4' N41' 1.332(2)
C4' C5' 1.433(3)
C5' C6' 1.340(3)
C5' F51' 1.3607(19)
C6' H6' 0.9500
N41' H41C 0.90(3)
N41' H41D 0.92(3)
O1W H1WA 0.87(3)
O1W H1WB 0.89(3)

loop_
_geom_hbond_atom_site_label_D
_geom_hbond_atom_site_label_H
_geom_hbond_atom_site_label_A
_geom_hbond_site_symmetry_A
_geom_hbond_distance_DH
_geom_hbond_distance_HA
_geom_hbond_distance_DA
_geom_hbond_angle_DHA
N3 H3 N3' . 0.87(2) 2.05(3) 2.917(2) 176(2)
N61 H61B O21' 1_564 0.86(3) 2.51(3) 3.205(2) 139(2)
N21 H21A O21' 2_656 0.90(2) 2.05(2) 2.864(2) 150(2)
N21 H21B O21' . 0.83(2) 2.06(2) 2.887(2) 174.9(19)
N1' H1' O1W 2_656 0.87(3) 1.99(3) 2.867(2) 177(2)
N41' H41C O41 . 0.90(3) 2.01(3) 2.906(2) 171(2)
N41' H41D O41 2_766 0.92(3) 2.04(3) 2.8441(19) 145(2)
O1W H1WA O41 1_455 0.87(3) 1.95(3) 2.809(2) 170(2)
O1W H1WB N1 . 0.89(3) 1.97(3) 2.8661(19) 175(2)

loop_
_geom_torsion_atom_site_label_1
_geom_torsion_atom_site_label_2
_geom_torsion_atom_site_label_3
_geom_torsion_atom_site_label_4
_geom_torsion
C6 N1 C2 N21 -179.64(16)
C6 N1 C2 N3 -0.7(3)
N21 C2 N3 C4 -179.93(16)
N1 C2 N3 C4 1.1(3)
C2 N3 C4 O41 -178.51(15)
C2 N3 C4 C5 0.8(2)
O41 C4 C5 C6 176.26(17)
N3 C4 C5 C6 -3.0(2)
C2 N1 C6 N61 179.47(16)
C2 N1 C6 C5 -1.7(3)
C4 C5 C6 N61 -177.61(17)
C4 C5 C6 N1 3.6(3)
C6' N1' C2' O21' -176.37(17)
C6' N1' C2' N3' 3.4(3)
O21' C2' N3' C4' 176.12(16)
N1' C2' N3' C4' -3.6(3)
C2' N3' C4' N41' -178.83(17)
C2' N3' C4' C5' 1.3(3)
N41' C4' C5' C6' -178.44(18)
N3' C4' C5' C6' 1.4(3)
N41' C4' C5' F51' 1.1(3)
N3' C4' C5' F51' -179.07(15)
F51' C5' C6' N1' 178.81(16)
C4' C5' C6' N1' -1.7(3)
C2' N1' C6' C5' -0.7(3)

loop_
_cod_related_entry_id
_cod_related_entry_database
_cod_related_entry_code
1 ChemSpider 30654566
